data_2222956
loop_
_publ_author_name
'Zhang, Jun'
'Chen, Xiao-Dan'
'Zhang, Huai-Hong'
'Sun, Bai-Wang'

_publ_section_title
;
 Bis{\m-2-[1-(2-Pyridylmethylimino)ethyl]phenolato}bis[azidocopper(II)]
;
_journal_coeditor_code AT2842
_journal_issue 9
_journal_name_full 'Acta Crystallographica Section E'
_journal_page_first m1136
_journal_paper_doi 10.1107/S1600536809030475
_journal_volume 65
_journal_year 2009
_chemical_formula_iupac '[Cu2 (C14 H13 N2 O)2 (N3)2]'
_chemical_formula_moiety 'C28 H26 Cu2 N10 O2'
_chemical_formula_sum 'C28 H26 Cu2 N10 O2'
_chemical_formula_weight 661.67
_chemical_name_systematic
;
Bis{\m-2-[1-(2-Pyridylmethylimino)ethyl]phenolato}bis[azidocopper(II)]
;
_space_group_IT_number 14
_symmetry_cell_setting monoclinic
_symmetry_space_group_name_Hall '-P 2yn'
_symmetry_space_group_name_H-M 'P 1 21/n 1'
_atom_sites_solution_hydrogens geom
_atom_sites_solution_primary direct
_atom_sites_solution_secondary difmap
_audit_creation_method SHELXL-97
_cell_angle_alpha 90.00
_cell_angle_beta 96.2510(10)
_cell_angle_gamma 90.00
_cell_formula_units_Z 2
_cell_length_a 10.1066(12)
_cell_length_b 8.0545(10)
_cell_length_c 16.7027(18)
_cell_measurement_reflns_used 13380
_cell_measurement_temperature 298(2)
_cell_measurement_theta_max 27.63
_cell_measurement_theta_min 3.01
_cell_volume 1351.6(3)
_computing_cell_refinement 'CrystalClear (Rigaku, 2005)'
_computing_data_collection 'CrystalClear (Rigaku, 2005)'
_computing_data_reduction 'CrystalClear (Rigaku, 2005)'
_computing_molecular_graphics 'SHELXTL (Sheldrick, 2008)'
_computing_publication_material 'SHELXL97 (Sheldrick, 2008)'
_computing_structure_refinement 'SHELXL97 (Sheldrick, 2008)'
_computing_structure_solution 'SHELXS97 (Sheldrick, 2008)'
_diffrn_ambient_temperature 298(2)
_diffrn_detector_area_resol_mean 8.192
_diffrn_measured_fraction_theta_full 0.999
_diffrn_measured_fraction_theta_max 0.999
_diffrn_measurement_device_type 'Rigaku SCXmini diffractometer'
_diffrn_measurement_method 'Thin-slice \w'
_diffrn_radiation_monochromator graphite
_diffrn_radiation_source 'fine-focus sealed tube'
_diffrn_radiation_type MoK\a
_diffrn_radiation_wavelength 0.71073
_diffrn_reflns_av_R_equivalents 0.0416
_diffrn_reflns_av_sigmaI/netI 0.0520
_diffrn_reflns_limit_h_max 7
_diffrn_reflns_limit_h_min -12
_diffrn_reflns_limit_k_max 9
_diffrn_reflns_limit_k_min -9
_diffrn_reflns_limit_l_max 19
_diffrn_reflns_limit_l_min -19
_diffrn_reflns_number 6641
_diffrn_reflns_theta_full 25.02
_diffrn_reflns_theta_max 25.02
_diffrn_reflns_theta_min 2.25
_exptl_absorpt_coefficient_mu 1.622
_exptl_absorpt_correction_T_max 0.8678
_exptl_absorpt_correction_T_min 0.7374
_exptl_absorpt_correction_type multi-scan
_exptl_absorpt_process_details '(CrystalClear; Rigaku, 2005)'
_exptl_crystal_colour 'dark green'
_exptl_crystal_density_diffrn 1.626
_exptl_crystal_density_method 'not measured'
_exptl_crystal_description Prism
_exptl_crystal_F_000 676
_exptl_crystal_size_max 0.20
_exptl_crystal_size_mid 0.12
_exptl_crystal_size_min 0.09
_refine_diff_density_max 0.347
_refine_diff_density_min -0.332
_refine_ls_extinction_method none
_refine_ls_goodness_of_fit_ref 1.021
_refine_ls_hydrogen_treatment constr
_refine_ls_matrix_type full
_refine_ls_number_parameters 190
_refine_ls_number_reflns 2379
_refine_ls_number_restraints 0
_refine_ls_restrained_S_all 1.021
_refine_ls_R_factor_all 0.0581
_refine_ls_R_factor_gt 0.0347
_refine_ls_shift/su_max 0.000
_refine_ls_shift/su_mean 0.000
_refine_ls_structure_factor_coef Fsqd
_refine_ls_weighting_details 'calc w=1/[\s^2^(Fo^2^)+(0.0192P)^2^+0.0000P] where P=(Fo^2^+2Fc^2^)/3'
_refine_ls_weighting_scheme calc
_refine_ls_wR_factor_gt 0.0577
_refine_ls_wR_factor_ref 0.0623
_reflns_number_gt 1720
_reflns_number_total 2379
_reflns_threshold_expression I>2\s(I)
_cod_data_source_file at2842.cif
_cod_data_source_block I
_cod_original_sg_symbol_H-M 'P 21/n'
_cod_database_code 2222956
_cod_database_fobs_code 2222956

loop_
_symmetry_equiv_pos_as_xyz
'x, y, z'
'-x+1/2, y+1/2, -z+1/2'
'-x, -y, -z'
'x-1/2, -y-1/2, z-1/2'

loop_
_atom_site_type_symbol
_atom_site_label
_atom_site_fract_x
_atom_site_fract_y
_atom_site_fract_z
_atom_site_U_iso_or_equiv
_atom_site_adp_type
_atom_site_calc_flag
_atom_site_refinement_flags
_atom_site_occupancy
_atom_site_disorder_assembly
_atom_site_disorder_group
Cu Cu1 0.00744(4) 0.69734(4) 0.00638(2) 0.03343(13) Uani d . 1 . .
N N1 -0.0002(2) 0.6887(3) 0.12413(13) 0.0349(6) Uani d . 1 . .
N N2 -0.1427(2) 0.8584(3) 0.01237(14) 0.0324(6) Uani d . 1 . .
N N3 0.0263(3) 0.7564(3) -0.10588(15) 0.0448(7) Uani d . 1 . .
N N4 0.1145(3) 0.7080(3) -0.14292(14) 0.0391(7) Uani d . 1 . .
N N5 0.1975(3) 0.6669(4) -0.18111(16) 0.0579(9) Uani d . 1 . .
O O1 0.14375(17) 0.5289(2) 0.01510(10) 0.0333(5) Uani d . 1 . .
C C1 0.0637(3) 0.6042(5) 0.26461(17) 0.0594(10) Uani d . 1 . .
H H1A 0.1024 0.6932 0.2975 0.089 Uiso calc R 1 . .
H H1B 0.1029 0.5008 0.2834 0.089 Uiso calc R 1 . .
H H1C -0.0305 0.6009 0.2678 0.089 Uiso calc R 1 . .
C C2 0.0898(3) 0.6322(4) 0.17764(17) 0.0374(8) Uani d . 1 . .
C C3 0.2216(3) 0.5861(4) 0.15511(17) 0.0359(8) Uani d . 1 . .
C C4 0.2396(3) 0.5298(4) 0.07618(17) 0.0347(8) Uani d . 1 . .
C C5 0.3666(3) 0.4732(4) 0.06349(19) 0.0417(8) Uani d . 1 . .
H H5 0.3788 0.4258 0.0141 0.050 Uiso calc R 1 . .
C C6 0.4741(3) 0.4850(4) 0.1214(2) 0.0530(9) Uani d . 1 . .
H H6 0.5573 0.4477 0.1104 0.064 Uiso calc R 1 . .
C C7 0.4584(4) 0.5521(4) 0.1957(2) 0.0583(11) Uani d . 1 . .
H H7 0.5314 0.5661 0.2340 0.070 Uiso calc R 1 . .
C C8 0.3338(4) 0.5977(4) 0.21236(19) 0.0482(9) Uani d . 1 . .
H H8 0.3230 0.6379 0.2634 0.058 Uiso calc R 1 . .
C C9 -0.1311(3) 0.7385(4) 0.14550(18) 0.0443(9) Uani d . 1 . .
H H9A -0.1217 0.7914 0.1980 0.053 Uiso calc R 1 . .
H H9B -0.1871 0.6413 0.1483 0.053 Uiso calc R 1 . .
C C10 -0.1947(3) 0.8571(4) 0.08326(18) 0.0366(8) Uani d . 1 . .
C C11 -0.2990(3) 0.9584(4) 0.0981(2) 0.0496(10) Uani d . 1 . .
H H11 -0.3332 0.9548 0.1475 0.060 Uiso calc R 1 . .
C C12 -0.3517(3) 1.0650(4) 0.0388(2) 0.0528(10) Uani d . 1 . .
H H12 -0.4217 1.1350 0.0478 0.063 Uiso calc R 1 . .
C C13 -0.3000(3) 1.0671(4) -0.0340(2) 0.0473(9) Uani d . 1 . .
H H13 -0.3352 1.1373 -0.0752 0.057 Uiso calc R 1 . .
C C14 -0.1951(3) 0.9631(4) -0.04483(19) 0.0421(8) Uani d . 1 . .
H H14 -0.1593 0.9658 -0.0938 0.050 Uiso calc R 1 . .

loop_
_atom_site_aniso_label
_atom_site_aniso_U_11
_atom_site_aniso_U_22
_atom_site_aniso_U_33
_atom_site_aniso_U_12
_atom_site_aniso_U_13
_atom_site_aniso_U_23
Cu1 0.0379(2) 0.0380(2) 0.0248(2) 0.0016(2) 0.00541(15) -0.00083(19)
N1 0.0380(16) 0.0401(16) 0.0275(14) -0.0004(13) 0.0078(11) -0.0019(13)
N2 0.0352(16) 0.0305(15) 0.0317(15) -0.0032(11) 0.0049(12) -0.0038(11)
N3 0.0442(18) 0.061(2) 0.0314(15) 0.0104(14) 0.0125(13) 0.0084(13)
N4 0.0471(19) 0.0414(17) 0.0282(15) -0.0024(15) 0.0017(13) 0.0035(13)
N5 0.063(2) 0.066(2) 0.0480(18) 0.0109(17) 0.0234(16) -0.0012(16)
O1 0.0343(12) 0.0404(14) 0.0245(11) 0.0027(10) 0.0009(9) -0.0022(9)
C1 0.075(3) 0.076(3) 0.029(2) 0.009(2) 0.0094(17) 0.0074(18)
C2 0.053(2) 0.0332(19) 0.0261(18) -0.0024(16) 0.0044(16) -0.0019(14)
C3 0.042(2) 0.0366(19) 0.0282(18) -0.0008(16) -0.0008(15) 0.0049(14)
C4 0.0376(19) 0.032(2) 0.0349(19) -0.0034(14) 0.0051(15) 0.0039(14)
C5 0.039(2) 0.047(2) 0.0389(19) 0.0029(17) 0.0041(15) 0.0007(16)
C6 0.039(2) 0.060(2) 0.058(2) 0.0060(19) -0.0008(17) 0.006(2)
C7 0.047(2) 0.069(3) 0.053(3) -0.0019(19) -0.0188(18) 0.004(2)
C8 0.061(3) 0.049(2) 0.033(2) -0.0034(19) -0.0043(17) 0.0018(16)
C9 0.049(2) 0.053(2) 0.0342(19) 0.0045(17) 0.0166(16) 0.0016(16)
C10 0.038(2) 0.035(2) 0.037(2) -0.0054(15) 0.0083(15) -0.0065(15)
C11 0.048(2) 0.051(3) 0.051(2) 0.0052(18) 0.0162(18) -0.0071(18)
C12 0.042(2) 0.052(2) 0.065(3) 0.0054(18) 0.0059(19) -0.016(2)
C13 0.044(2) 0.039(2) 0.056(2) -0.0018(17) -0.0072(17) 0.0015(17)
C14 0.046(2) 0.042(2) 0.038(2) -0.0022(16) 0.0022(15) -0.0026(16)

loop_
_atom_type_symbol
_atom_type_description
_atom_type_scat_dispersion_real
_atom_type_scat_dispersion_imag
_atom_type_scat_source
C C 0.0033 0.0016 'International Tables Vol C Tables 4.2.6.8 and 6.1.1.4'
H H 0.0000 0.0000 'International Tables Vol C Tables 4.2.6.8 and 6.1.1.4'
O O 0.0106 0.0060 'International Tables Vol C Tables 4.2.6.8 and 6.1.1.4'
N N 0.0061 0.0033 'International Tables Vol C Tables 4.2.6.8 and 6.1.1.4'
Cu Cu 0.3201 1.2651 'International Tables Vol C Tables 4.2.6.8 and 6.1.1.4'

loop_
_geom_angle_atom_site_label_1
_geom_angle_atom_site_label_2
_geom_angle_atom_site_label_3
_geom_angle_site_symmetry_1
_geom_angle_site_symmetry_3
_geom_angle
_geom_angle_publ_flag
O1 Cu1 N3 . . 95.73(9) no
O1 Cu1 N1 . . 90.30(9) no
N3 Cu1 N1 . . 167.49(11) no
O1 Cu1 N2 . . 171.51(8) no
N3 Cu1 N2 . . 92.50(10) no
N1 Cu1 N2 . . 82.03(10) no
O1 Cu1 O1 . 3_565 85.08(7) no
N3 Cu1 O1 . 3_565 99.74(9) no
N1 Cu1 O1 . 3_565 91.66(8) no
N2 Cu1 O1 . 3_565 91.47(8) no
C2 N1 C9 . . 121.1(2) ?
C2 N1 Cu1 . . 127.0(2) ?
C9 N1 Cu1 . . 111.55(18) ?
C14 N2 C10 . . 118.1(3) ?
C14 N2 Cu1 . . 127.9(2) ?
C10 N2 Cu1 . . 114.1(2) ?
N4 N3 Cu1 . . 124.5(2) ?
N5 N4 N3 . . 176.9(3) ?
C4 O1 Cu1 . . 120.63(17) ?
C4 O1 Cu1 . 3_565 121.52(17) ?
Cu1 O1 Cu1 . 3_565 94.91(7) ?
C2 C1 H1A . . 109.5 ?
C2 C1 H1B . . 109.5 ?
H1A C1 H1B . . 109.5 ?
C2 C1 H1C . . 109.5 ?
H1A C1 H1C . . 109.5 ?
H1B C1 H1C . . 109.5 ?
N1 C2 C3 . . 120.2(3) ?
N1 C2 C1 . . 122.2(3) ?
C3 C2 C1 . . 117.6(3) ?
C8 C3 C4 . . 118.5(3) ?
C8 C3 C2 . . 119.7(3) ?
C4 C3 C2 . . 121.9(3) ?
O1 C4 C5 . . 119.1(3) ?
O1 C4 C3 . . 123.8(3) ?
C5 C4 C3 . . 117.1(3) ?
C6 C5 C4 . . 122.5(3) ?
C6 C5 H5 . . 118.7 ?
C4 C5 H5 . . 118.7 ?
C5 C6 C7 . . 120.0(3) ?
C5 C6 H6 . . 120.0 ?
C7 C6 H6 . . 120.0 ?
C8 C7 C6 . . 119.1(3) ?
C8 C7 H7 . . 120.4 ?
C6 C7 H7 . . 120.4 ?
C7 C8 C3 . . 122.4(3) ?
C7 C8 H8 . . 118.8 ?
C3 C8 H8 . . 118.8 ?
N1 C9 C10 . . 109.6(2) ?
N1 C9 H9A . . 109.8 ?
C10 C9 H9A . . 109.8 ?
N1 C9 H9B . . 109.8 ?
C10 C9 H9B . . 109.8 ?
H9A C9 H9B . . 108.2 ?
N2 C10 C11 . . 122.2(3) ?
N2 C10 C9 . . 115.8(3) ?
C11 C10 C9 . . 122.0(3) ?
C12 C11 C10 . . 119.1(3) ?
C12 C11 H11 . . 120.5 ?
C10 C11 H11 . . 120.5 ?
C11 C12 C13 . . 119.4(3) ?
C11 C12 H12 . . 120.3 ?
C13 C12 H12 . . 120.3 ?
C12 C13 C14 . . 118.7(3) ?
C12 C13 H13 . . 120.7 ?
C14 C13 H13 . . 120.7 ?
N2 C14 C13 . . 122.6(3) ?
N2 C14 H14 . . 118.7 ?
C13 C14 H14 . . 118.7 ?

loop_
_geom_bond_atom_site_label_1
_geom_bond_atom_site_label_2
_geom_bond_site_symmetry_2
_geom_bond_distance
_geom_bond_publ_flag
Cu1 O1 . 1.9278(18) no
Cu1 N3 . 1.964(2) no
Cu1 N1 . 1.978(2) no
Cu1 N2 . 2.007(2) no
Cu1 O1 3_565 2.3799(19) no
N1 C2 . 1.287(4) ?
N1 C9 . 1.463(3) ?
N2 C14 . 1.340(4) ?
N2 C10 . 1.347(3) ?
N3 N4 . 1.204(3) ?
N4 N5 . 1.156(3) ?
O1 C4 . 1.328(3) ?
O1 Cu1 3_565 2.3799(19) no
C1 C2 . 1.521(4) ?
C1 H1A . 0.9600 ?
C1 H1B . 0.9600 ?
C1 H1C . 0.9600 ?
C2 C3 . 1.471(4) ?
C3 C8 . 1.404(4) ?
C3 C4 . 1.424(4) ?
C4 C5 . 1.399(4) ?
C5 C6 . 1.377(4) ?
C5 H5 . 0.9300 ?
C6 C7 . 1.379(4) ?
C6 H6 . 0.9300 ?
C7 C8 . 1.369(4) ?
C7 H7 . 0.9300 ?
C8 H8 . 0.9300 ?
C9 C10 . 1.503(4) ?
C9 H9A . 0.9700 ?
C9 H9B . 0.9700 ?
C10 C11 . 1.377(4) ?
C11 C12 . 1.373(4) ?
C11 H11 . 0.9300 ?
C12 C13 . 1.375(4) ?
C12 H12 . 0.9300 ?
C13 C14 . 1.378(4) ?
C13 H13 . 0.9300 ?
C14 H14 . 0.9300 ?

loop_
_geom_hbond_atom_site_label_D
_geom_hbond_atom_site_label_H
_geom_hbond_atom_site_label_A
_geom_hbond_site_symmetry_A
_geom_hbond_distance_DH
_geom_hbond_distance_HA
_geom_hbond_distance_DA
_geom_hbond_angle_DHA
_geom_hbond_publ_flag
C9 H9B N5 3_565 0.97 2.55 3.399(5) 147 yes
C14 H14 N3 . 0.93 2.55 3.052(4) 114 yes

loop_
_geom_torsion_atom_site_label_1
_geom_torsion_atom_site_label_2
_geom_torsion_atom_site_label_3
_geom_torsion_atom_site_label_4
_geom_torsion_site_symmetry_1
_geom_torsion_site_symmetry_2
_geom_torsion_site_symmetry_3
_geom_torsion_site_symmetry_4
_geom_torsion
_geom_torsion_publ_flag
O1 Cu1 N1 C2 . . . . 20.2(3) ?
N3 Cu1 N1 C2 . . . . -98.8(6) ?
N2 Cu1 N1 C2 . . . . -163.5(3) ?
O1 Cu1 N1 C2 3_565 . . . 105.2(3) ?
O1 Cu1 N1 C9 . . . . -153.2(2) ?
N3 Cu1 N1 C9 . . . . 87.8(5) ?
N2 Cu1 N1 C9 . . . . 23.2(2) ?
O1 Cu1 N1 C9 3_565 . . . -68.1(2) ?
N3 Cu1 N2 C14 . . . . -2.0(3) ?
N1 Cu1 N2 C14 . . . . 166.7(3) ?
O1 Cu1 N2 C14 3_565 . . . -101.8(2) ?
N3 Cu1 N2 C10 . . . . 177.8(2) ?
N1 Cu1 N2 C10 . . . . -13.5(2) ?
O1 Cu1 N2 C10 3_565 . . . 78.0(2) ?
O1 Cu1 N3 N4 . . . . -9.5(3) ?
N1 Cu1 N3 N4 . . . . 109.0(5) ?
N2 Cu1 N3 N4 . . . . 172.6(3) ?
O1 Cu1 N3 N4 3_565 . . . -95.5(3) ?
N3 Cu1 O1 C4 . . . . 129.3(2) ?
N1 Cu1 O1 C4 . . . . -39.7(2) ?
O1 Cu1 O1 C4 3_565 . . . -131.4(2) ?
N3 Cu1 O1 Cu1 . . . 3_565 -99.33(9) ?
N1 Cu1 O1 Cu1 . . . 3_565 91.64(8) ?
O1 Cu1 O1 Cu1 3_565 . . 3_565 0.0 ?
C9 N1 C2 C3 . . . . -178.8(3) ?
Cu1 N1 C2 C3 . . . . 8.5(4) ?
C9 N1 C2 C1 . . . . 3.6(5) ?
Cu1 N1 C2 C1 . . . . -169.1(2) ?
N1 C2 C3 C8 . . . . 151.1(3) ?
C1 C2 C3 C8 . . . . -31.2(4) ?
N1 C2 C3 C4 . . . . -28.7(4) ?
C1 C2 C3 C4 . . . . 149.0(3) ?
Cu1 O1 C4 C5 . . . . -146.9(2) ?
Cu1 O1 C4 C5 3_565 . . . 94.4(3) ?
Cu1 O1 C4 C3 . . . . 32.9(4) ?
Cu1 O1 C4 C3 3_565 . . . -85.7(3) ?
C8 C3 C4 O1 . . . . -173.3(3) ?
C2 C3 C4 O1 . . . . 6.6(5) ?
C8 C3 C4 C5 . . . . 6.5(4) ?
C2 C3 C4 C5 . . . . -173.6(3) ?
O1 C4 C5 C6 . . . . 173.6(3) ?
C3 C4 C5 C6 . . . . -6.2(5) ?
C4 C5 C6 C7 . . . . 1.1(5) ?
C5 C6 C7 C8 . . . . 3.6(5) ?
C6 C7 C8 C3 . . . . -3.1(5) ?
C4 C3 C8 C7 . . . . -2.1(5) ?
C2 C3 C8 C7 . . . . 178.0(3) ?
C2 N1 C9 C10 . . . . 158.1(3) ?
Cu1 N1 C9 C10 . . . . -28.1(3) ?
C14 N2 C10 C11 . . . . 0.3(4) ?
Cu1 N2 C10 C11 . . . . -179.6(2) ?
C14 N2 C10 C9 . . . . -179.4(3) ?
Cu1 N2 C10 C9 . . . . 0.8(3) ?
N1 C9 C10 N2 . . . . 17.9(4) ?
N1 C9 C10 C11 . . . . -161.8(3) ?
N2 C10 C11 C12 . . . . -0.2(5) ?
C9 C10 C11 C12 . . . . 179.4(3) ?
C10 C11 C12 C13 . . . . 0.5(5) ?
C11 C12 C13 C14 . . . . -0.9(5) ?
C10 N2 C14 C13 . . . . -0.7(4) ?
Cu1 N2 C14 C13 . . . . 179.1(2) ?
C12 C13 C14 N2 . . . . 1.0(5) ?
